data_7228598
loop_
_publ_author_name
'Zhang, Fan'
'Baudron, St\'ephane'
'Hosseini, Mir Wais'

_publ_section_title
;
 Solvent and anion effects on the organization of a luminescent [2+2]
 BODIPY/Ag(I) metallamacrocycle in the crystalline state
;
_journal_name_full CrystEngComm
_journal_paper_doi 10.1039/C7CE00997F
_journal_year 2017
_chemical_formula_sum 'C38 H31 B F2 N4'
_chemical_formula_weight 592.48
_space_group_crystal_system monoclinic
_space_group_IT_number 11
_space_group_name_Hall '-P 2yb'
_space_group_name_H-M_alt 'P 1 21/m 1'
_symmetry_space_group_name_Hall '-P 2yb'
_symmetry_space_group_name_H-M 'P 1 21/m 1'
_atom_sites_solution_hydrogens mixed
_audit_creation_method SHELXL-2014/7
_audit_update_record
;
2017-04-12 deposited with the CCDC.
2017-06-28 downloaded from the CCDC.
;
_cell_angle_alpha 90
_cell_angle_beta 91.980(2)
_cell_angle_gamma 90
_cell_formula_units_Z 2
_cell_length_a 8.0763(4)
_cell_length_b 18.6613(11)
_cell_length_c 10.3428(5)
_cell_measurement_reflns_used 9911
_cell_measurement_temperature 173(2)
_cell_measurement_theta_max 29.82
_cell_measurement_theta_min 2.75
_cell_volume 1557.88(14)
_computing_cell_refinement 'Bruker SAINT'
_computing_data_collection 'Bruker APEX2'
_computing_data_reduction 'Bruker SAINT'
_computing_molecular_graphics 'Bruker SHELXTL'
_computing_publication_material 'Bruker SHELXTL'
_computing_structure_refinement 'SHELXL-2014 (Sheldrick 2014)'
_computing_structure_solution 'SHELXS-97 (Sheldrick 2008)'
_diffrn_ambient_temperature 173(2)
_diffrn_measured_fraction_theta_full 0.979
_diffrn_measured_fraction_theta_max 0.924
_diffrn_measurement_device_type 'Bruker APEX-II CCD'
_diffrn_measurement_method '\f and \w scans'
_diffrn_radiation_type MoK\a
_diffrn_radiation_wavelength 0.71073
_diffrn_reflns_av_R_equivalents 0.0510
_diffrn_reflns_av_unetI/netI 0.0414
_diffrn_reflns_Laue_measured_fraction_full 0.979
_diffrn_reflns_Laue_measured_fraction_max 0.924
_diffrn_reflns_limit_h_max 11
_diffrn_reflns_limit_h_min -11
_diffrn_reflns_limit_k_max 26
_diffrn_reflns_limit_k_min -26
_diffrn_reflns_limit_l_max 14
_diffrn_reflns_limit_l_min -13
_diffrn_reflns_number 32037
_diffrn_reflns_point_group_measured_fraction_full 0.979
_diffrn_reflns_point_group_measured_fraction_max 0.924
_diffrn_reflns_theta_full 25.242
_diffrn_reflns_theta_max 30.214
_diffrn_reflns_theta_min 1.970
_exptl_absorpt_coefficient_mu 0.083
_exptl_absorpt_correction_T_max 0.997
_exptl_absorpt_correction_T_min 0.991
_exptl_absorpt_correction_type multi-scan
_exptl_absorpt_process_details sadabs
_exptl_crystal_colour dark-purple
_exptl_crystal_density_diffrn 1.263
_exptl_crystal_density_meas ?
_exptl_crystal_description platelet
_exptl_crystal_F_000 620
_exptl_crystal_size_max 0.100
_exptl_crystal_size_mid 0.100
_exptl_crystal_size_min 0.030
_refine_diff_density_max 0.286
_refine_diff_density_min -0.326
_refine_diff_density_rms 0.053
_refine_ls_extinction_method none
_refine_ls_goodness_of_fit_ref 1.109
_refine_ls_hydrogen_treatment mixed
_refine_ls_matrix_type full
_refine_ls_number_parameters 245
_refine_ls_number_reflns 4407
_refine_ls_number_restraints 0
_refine_ls_restrained_S_all 1.109
_refine_ls_R_factor_all 0.1091
_refine_ls_R_factor_gt 0.0645
_refine_ls_shift/su_max 0.000
_refine_ls_shift/su_mean 0.000
_refine_ls_structure_factor_coef Fsqd
_refine_ls_weighting_details 'w=1/[\s^2^(Fo^2^)+(0.0354P)^2^+1.3048P] where P=(Fo^2^+2Fc^2^)/3'
_refine_ls_weighting_scheme calc
_refine_ls_wR_factor_gt 0.1318
_refine_ls_wR_factor_ref 0.1531
_reflns_Friedel_coverage 0.000
_reflns_number_gt 2920
_reflns_number_total 4407
_reflns_threshold_expression 'I > 2\s(I)'
_cod_data_source_file c7ce00997f2.cif
_cod_data_source_block compound1
_cod_depositor_comments
;
The following automatic conversions were performed:

'_exptl_crystal_density_meas' value 'not measured' was changed to '?'
- the value is perceived as not measured.

Automatic conversion script
Id: cif_fix_values 4973 2017-02-22 13:04:09Z antanas 
;
_cod_database_code 7228598
_shelx_shelxl_version_number 2014/7
_shelx_space_group_comment
;
The symmetry employed for this shelxl refinement is uniquely defined
by the following loop, which should always be used as a source of
symmetry information in preference to the above space-group names.
They are only intended as comments.
;
_shelx_estimated_absorpt_t_min 0.992
_shelx_estimated_absorpt_t_max 0.998

loop_
_space_group_symop_operation_xyz
'x, y, z'
'-x, y+1/2, -z'
'-x, -y, -z'
'x, -y-1/2, z'

loop_
_atom_site_label
_atom_site_type_symbol
_atom_site_fract_x
_atom_site_fract_y
_atom_site_fract_z
_atom_site_U_iso_or_equiv
_atom_site_adp_type
_atom_site_occupancy
_atom_site_site_symmetry_order
_atom_site_calc_flag
_atom_site_refinement_flags_posn
_atom_site_refinement_flags_adp
_atom_site_refinement_flags_occupancy
C1 C 0.4459(2) 0.61416(11) 0.7160(2) 0.0317(5) Uani 1 1 d . . .
C2 C 0.5226(3) 0.57038(11) 0.8113(2) 0.0347(5) Uani 1 1 d . . .
H2 H 0.5297 0.5196 0.8083 0.042 Uiso 1 1 calc R U .
C3 C 0.5854(2) 0.61291(11) 0.9091(2) 0.0317(5) Uani 1 1 d . . .
C4 C 0.5487(2) 0.68505(11) 0.87223(18) 0.0282(4) Uani 1 1 d . . .
C5 C 0.5900(3) 0.7500 0.9319(3) 0.0282(6) Uani 1 2 d S T P
C6 C 0.6733(3) 0.58669(12) 1.0302(2) 0.0423(6) Uani 1 1 d . . .
H6A H 0.6804 0.5343 1.0280 0.063 Uiso 1 1 calc R U .
H6B H 0.6117 0.6016 1.1056 0.063 Uiso 1 1 calc R U .
H6C H 0.7851 0.6070 1.0359 0.063 Uiso 1 1 calc R U .
C7 C 0.6856(3) 0.7500 1.0578(3) 0.0286(6) Uani 1 2 d S T P
C8 C 0.6050(4) 0.7500 1.1745(3) 0.0352(7) Uani 1 2 d S T P
C9 C 0.6980(4) 0.7500 1.2896(3) 0.0396(7) Uani 1 2 d S T P
H9 H 0.6429 0.7500 1.3693 0.048 Uiso 1 2 calc R U P
C10 C 0.8704(4) 0.7500 1.2911(3) 0.0375(7) Uani 1 2 d S T P
C11 C 0.9478(4) 0.7500 1.1739(3) 0.0360(7) Uani 1 2 d S T P
H11 H 1.0654 0.7500 1.1739 0.043 Uiso 1 2 calc R U P
C12 C 0.8597(4) 0.7500 1.0562(3) 0.0304(6) Uani 1 2 d S T P
C13 C 0.4171(4) 0.7500 1.1766(4) 0.0527(10) Uani 1 2 d S T P
C14 C 0.9705(6) 0.7500 1.4168(4) 0.0522(10) Uani 1 2 d S T P
C15 C 0.9468(4) 0.7500 0.9307(3) 0.0392(7) Uani 1 2 d S T P
C16 C 0.3568(3) 0.59354(12) 0.5993(2) 0.0341(5) Uani 1 1 d . . .
H16 H 0.3195 0.6303 0.5418 0.041 Uiso 1 1 calc R U .
C17 C 0.3233(3) 0.52554(12) 0.5669(2) 0.0348(5) Uani 1 1 d . . .
H17 H 0.3664 0.4894 0.6234 0.042 Uiso 1 1 calc R U .
C18 C 0.2269(3) 0.50171(11) 0.4533(2) 0.0337(5) Uani 1 1 d . . .
C19 C 0.1775(3) 0.43034(12) 0.4440(2) 0.0369(5) Uani 1 1 d . . .
H19 H 0.2120 0.3976 0.5099 0.044 Uiso 1 1 calc R U .
C20 C 0.0796(3) 0.40607(12) 0.3410(2) 0.0373(5) Uani 1 1 d . . .
H20 H 0.0453 0.3574 0.3372 0.045 Uiso 1 1 calc R U .
C21 C 0.0319(3) 0.45337(12) 0.2433(2) 0.0354(5) Uani 1 1 d . . .
C22 C 0.0822(3) 0.52457(13) 0.2492(2) 0.0417(5) Uani 1 1 d . . .
H22 H 0.0504 0.5568 0.1818 0.050 Uiso 1 1 calc R U .
C23 C 0.1782(3) 0.54799(12) 0.3530(2) 0.0412(5) Uani 1 1 d . . .
H23 H 0.2121 0.5967 0.3566 0.049 Uiso 1 1 calc R U .
C24 C -0.0699(3) 0.42857(13) 0.1344(2) 0.0389(5) Uani 1 1 d . . .
B1 B 0.3956(4) 0.7500 0.6795(3) 0.0306(7) Uani 1 2 d S T P
N1 N 0.4631(2) 0.68354(9) 0.75298(16) 0.0291(4) Uani 1 1 d . . .
N2 N -0.1489(3) 0.40893(12) 0.0479(2) 0.0494(5) Uani 1 1 d . . .
F1 F 0.2241(2) 0.7500 0.67459(18) 0.0435(5) Uani 1 2 d S T P
F2 F 0.4508(3) 0.7500 0.55339(17) 0.0509(5) Uani 1 2 d S T P
H13A H 0.374(5) 0.7500 1.269(4) 0.059(11) Uiso 1 2 d S . P
H13B H 0.372(4) 0.7057(16) 1.131(3) 0.075(10) Uiso 1 1 d . . .
H14A H 1.041(4) 0.7065(17) 1.429(3) 0.083(10) Uiso 1 1 d . . .
H14B H 0.903(6) 0.7500 1.489(5) 0.082(16) Uiso 1 2 d S . P
H15A H 1.065(5) 0.7500 0.943(4) 0.055(11) Uiso 1 2 d S . P
H15B H 0.914(3) 0.7072(14) 0.876(2) 0.056(8) Uiso 1 1 d . . .

loop_
_atom_site_aniso_label
_atom_site_aniso_U_11
_atom_site_aniso_U_22
_atom_site_aniso_U_33
_atom_site_aniso_U_23
_atom_site_aniso_U_13
_atom_site_aniso_U_12
C1 0.0294(10) 0.0305(10) 0.0352(11) -0.0017(9) 0.0042(9) -0.0023(8)
C2 0.0319(10) 0.0290(10) 0.0434(12) 0.0006(9) 0.0031(9) -0.0006(8)
C3 0.0273(10) 0.0326(10) 0.0355(11) 0.0052(9) 0.0037(9) 0.0001(8)
C4 0.0260(9) 0.0328(10) 0.0259(10) 0.0022(8) 0.0025(8) -0.0004(8)
C5 0.0257(13) 0.0346(15) 0.0244(14) 0.000 0.0039(11) 0.000
C6 0.0467(13) 0.0357(12) 0.0439(13) 0.0111(10) -0.0051(11) 0.0004(10)
C7 0.0275(14) 0.0313(14) 0.0268(14) 0.000 -0.0013(12) 0.000
C8 0.0282(14) 0.0469(18) 0.0306(16) 0.000 0.0046(13) 0.000
C9 0.0438(18) 0.0500(19) 0.0254(15) 0.000 0.0061(14) 0.000
C10 0.0429(17) 0.0383(17) 0.0308(16) 0.000 -0.0053(14) 0.000
C11 0.0255(14) 0.0384(16) 0.0439(18) 0.000 -0.0031(13) 0.000
C12 0.0291(14) 0.0304(15) 0.0317(15) 0.000 0.0021(12) 0.000
C13 0.0314(18) 0.084(3) 0.044(2) 0.000 0.0115(17) 0.000
C14 0.061(2) 0.053(2) 0.040(2) 0.000 -0.022(2) 0.000
C15 0.0321(17) 0.0435(19) 0.0424(19) 0.000 0.0081(15) 0.000
C16 0.0348(11) 0.0329(11) 0.0345(11) -0.0020(9) 0.0001(9) 0.0000(8)
C17 0.0376(11) 0.0315(11) 0.0354(11) -0.0024(9) 0.0016(9) 0.0007(9)
C18 0.0339(11) 0.0331(11) 0.0341(11) -0.0038(9) 0.0036(9) 0.0005(9)
C19 0.0455(13) 0.0324(11) 0.0323(11) 0.0018(9) -0.0031(10) 0.0001(9)
C20 0.0418(12) 0.0351(11) 0.0348(11) -0.0015(9) -0.0001(10) -0.0025(9)
C21 0.0345(11) 0.0409(12) 0.0309(11) -0.0029(9) 0.0017(9) 0.0048(9)
C22 0.0521(14) 0.0394(13) 0.0335(12) 0.0047(10) 0.0014(10) 0.0064(10)
C23 0.0514(14) 0.0313(11) 0.0408(13) -0.0018(10) 0.0027(11) -0.0011(10)
C24 0.0387(12) 0.0432(13) 0.0349(12) 0.0016(10) 0.0045(10) 0.0069(10)
B1 0.0387(18) 0.0281(16) 0.0249(16) 0.000 -0.0009(14) 0.000
N1 0.0295(8) 0.0296(9) 0.0280(9) 0.0001(7) -0.0010(7) -0.0001(7)
N2 0.0516(12) 0.0549(13) 0.0411(12) -0.0012(10) -0.0072(10) 0.0050(10)
F1 0.0369(10) 0.0416(10) 0.0508(11) 0.000 -0.0163(9) 0.000
F2 0.0871(16) 0.0387(10) 0.0276(10) 0.000 0.0134(10) 0.000

loop_
_atom_type_symbol
_atom_type_description
_atom_type_scat_dispersion_real
_atom_type_scat_dispersion_imag
_atom_type_scat_source
C C 0.0033 0.0016 'International Tables Vol C Tables 4.2.6.8 and 6.1.1.4'
H H 0.0000 0.0000 'International Tables Vol C Tables 4.2.6.8 and 6.1.1.4'
B B 0.0013 0.0007 'International Tables Vol C Tables 4.2.6.8 and 6.1.1.4'
N N 0.0061 0.0033 'International Tables Vol C Tables 4.2.6.8 and 6.1.1.4'
F F 0.0171 0.0103 'International Tables Vol C Tables 4.2.6.8 and 6.1.1.4'

loop_
_geom_angle_atom_site_label_1
_geom_angle_atom_site_label_2
_geom_angle_atom_site_label_3
_geom_angle
_geom_angle_site_symmetry_1
_geom_angle_site_symmetry_3
N1 C1 C2 108.57(18) . .
N1 C1 C16 122.43(19) . .
C2 C1 C16 128.96(19) . .
C3 C2 C1 108.89(18) . .
C3 C2 H2 125.6 . .
C1 C2 H2 125.6 . .
C2 C3 C4 106.32(18) . .
C2 C3 C6 125.5(2) . .
C4 C3 C6 128.23(19) . .
N1 C4 C5 120.85(19) . .
N1 C4 C3 108.04(17) . .
C5 C4 C3 131.05(19) . .
C4 C5 C4 120.6(2) . 4_575
C4 C5 C7 119.67(12) . .
C4 C5 C7 119.67(12) 4_575 .
C3 C6 H6A 109.5 . .
C3 C6 H6B 109.5 . .
H6A C6 H6B 109.5 . .
C3 C6 H6C 109.5 . .
H6A C6 H6C 109.5 . .
H6B C6 H6C 109.5 . .
C8 C7 C12 120.6(3) . .
C8 C7 C5 120.9(3) . .
C12 C7 C5 118.5(3) . .
C9 C8 C7 119.3(3) . .
C9 C8 C13 120.0(3) . .
C7 C8 C13 120.7(3) . .
C8 C9 C10 121.5(3) . .
C8 C9 H9 119.3 . .
C10 C9 H9 119.3 . .
C11 C10 C9 118.2(3) . .
C11 C10 C14 120.7(3) . .
C9 C10 C14 121.1(3) . .
C10 C11 C12 122.4(3) . .
C10 C11 H11 118.8 . .
C12 C11 H11 118.8 . .
C11 C12 C7 118.1(3) . .
C11 C12 C15 121.2(3) . .
C7 C12 C15 120.7(3) . .
C8 C13 H13A 112(2) . .
C8 C13 H13B 109.6(18) . .
H13A C13 H13B 108(2) . .
C10 C14 H14A 113.2(18) . .
C10 C14 H14B 112(3) . .
H14A C14 H14B 104(2) . .
C12 C15 H15A 112(2) . .
C12 C15 H15B 111.4(15) . .
H15A C15 H15B 108(2) . .
C17 C16 C1 123.7(2) . .
C17 C16 H16 118.1 . .
C1 C16 H16 118.1 . .
C16 C17 C18 126.1(2) . .
C16 C17 H17 116.9 . .
C18 C17 H17 116.9 . .
C19 C18 C23 117.9(2) . .
C19 C18 C17 119.5(2) . .
C23 C18 C17 122.7(2) . .
C20 C19 C18 121.5(2) . .
C20 C19 H19 119.3 . .
C18 C19 H19 119.3 . .
C19 C20 C21 119.4(2) . .
C19 C20 H20 120.3 . .
C21 C20 H20 120.3 . .
C20 C21 C22 120.2(2) . .
C20 C21 C24 120.0(2) . .
C22 C21 C24 119.8(2) . .
C23 C22 C21 119.6(2) . .
C23 C22 H22 120.2 . .
C21 C22 H22 120.2 . .
C22 C23 C18 121.4(2) . .
C22 C23 H23 119.3 . .
C18 C23 H23 119.3 . .
N2 C24 C21 179.4(3) . .
F1 B1 F2 108.6(2) . .
F1 B1 N1 110.74(17) . 4_575
F2 B1 N1 109.97(18) . 4_575
F1 B1 N1 110.74(18) . .
F2 B1 N1 109.97(18) . .
N1 B1 N1 106.9(2) 4_575 .
C1 N1 C4 108.18(16) . .
C1 N1 B1 126.66(17) . .
C4 N1 B1 125.13(17) . .

loop_
_geom_bond_atom_site_label_1
_geom_bond_atom_site_label_2
_geom_bond_distance
_geom_bond_site_symmetry_2
C1 N1 1.356(3) .
C1 C2 1.407(3) .
C1 C16 1.437(3) .
C2 C3 1.369(3) .
C2 H2 0.9500 .
C3 C4 1.428(3) .
C3 C6 1.500(3) .
C4 N1 1.393(2) .
C4 C5 1.395(2) .
C5 C4 1.395(2) 4_575
C5 C7 1.491(4) .
C6 H6A 0.9800 .
C6 H6B 0.9800 .
C6 H6C 0.9800 .
C7 C8 1.392(4) .
C7 C12 1.407(4) .
C8 C9 1.385(4) .
C8 C13 1.518(5) .
C9 C10 1.392(5) .
C9 H9 0.9500 .
C10 C11 1.383(5) .
C10 C14 1.507(4) .
C11 C12 1.388(4) .
C11 H11 0.9500 .
C12 C15 1.497(5) .
C13 H13A 1.03(4) .
C13 H13B 1.01(3) .
C14 H14A 0.99(3) .
C14 H14B 0.94(5) .
C15 H15A 0.96(4) .
C15 H15B 1.01(3) .
C16 C17 1.337(3) .
C16 H16 0.9500 .
C17 C18 1.456(3) .
C17 H17 0.9500 .
C18 C19 1.393(3) .
C18 C23 1.396(3) .
C19 C20 1.381(3) .
C19 H19 0.9500 .
C20 C21 1.386(3) .
C20 H20 0.9500 .
C21 C22 1.390(3) .
C21 C24 1.447(3) .
C22 C23 1.374(3) .
C22 H22 0.9500 .
C23 H23 0.9500 .
C24 N2 1.141(3) .
B1 F1 1.384(4) .
B1 F2 1.393(4) .
B1 N1 1.544(2) 4_575
B1 N1 1.544(2) .
